data_4341861
loop_
_publ_author_name
'Dau, Thuy Minh'
'Chen, Yi-An'
'Karttunen, Antti J.'
'Grachova, Elena V.'
'Tunik, Sergey P.'
'Lin, Ke-Ting'
'Hung, Wen-Yi'
'Chou, Pi-Tai'
'Pakkanen, Tapani A.'
'Koshevoy, Igor O.'

_publ_section_title
;
 Tetragold(I) Complexes: Solution Isomerization and Tunable Solid-State
 Luminescence.
;
_journal_name_full 'Inorganic chemistry'
_journal_page_first 141201154356007
_journal_paper_doi 10.1021/ic501470v
_journal_year 2014
_chemical_formula_moiety 'C104 H84 Au4 P6, 2(F6 P), 3(C3 H6 O)'
_chemical_formula_sum 'C112 H99 Au4 F12 O3 P8'
_chemical_formula_weight 2756.54
_chemical_name_systematic
; 
 ? 
;
_space_group_IT_number 2
_symmetry_cell_setting triclinic
_symmetry_space_group_name_Hall '-P 1'
_symmetry_space_group_name_H-M 'P -1'
_atom_sites_solution_hydrogens geom
_atom_sites_solution_primary direct
_atom_sites_solution_secondary difmap
_audit_creation_method SHELXL-97
_cell_angle_alpha 86.708(2)
_cell_angle_beta 74.309(2)
_cell_angle_gamma 61.969(2)
_cell_formula_units_Z 1
_cell_length_a 12.5960(4)
_cell_length_b 13.2134(4)
_cell_length_c 18.6224(6)
_cell_measurement_reflns_used 9829
_cell_measurement_temperature 120(2)
_cell_measurement_theta_max 30.21
_cell_measurement_theta_min 2.39
_cell_volume 2625.03(15)
_computing_cell_refinement 'SAINT (Bruker AXS, 2009)'
_computing_data_collection 'APEX2 (Bruker AXS, 2010)'
_computing_data_reduction 'SAINT (Bruker AXS, 2009)'
_computing_molecular_graphics 'Diamond v.3.2g (Brandenburg, 2011)'
_computing_publication_material 'SHELXL-97 (Sheldrick, 2008)'
_computing_structure_refinement 'SHELXL-97 (Sheldrick, 2008)'
_computing_structure_solution 'SHELXS-97 (Sheldrick, 2008)'
_diffrn_ambient_temperature 120(2)
_diffrn_detector_area_resol_mean 16
_diffrn_measured_fraction_theta_full 0.992
_diffrn_measured_fraction_theta_max 0.992
_diffrn_measurement_device '62mm x 62mm CCD camera on three-circle goniostat'
_diffrn_measurement_device_type 'Bruker SMART APEX II CCD'
_diffrn_measurement_method '\f scans and \w scans'
_diffrn_radiation_monochromator 'flat graphite crystal'
_diffrn_radiation_source 'fine-focus sealed tube'
_diffrn_radiation_type MoK\a
_diffrn_radiation_wavelength 0.71073
_diffrn_reflns_av_R_equivalents 0.0439
_diffrn_reflns_av_sigmaI/netI 0.0598
_diffrn_reflns_limit_h_max 18
_diffrn_reflns_limit_h_min -18
_diffrn_reflns_limit_k_max 19
_diffrn_reflns_limit_k_min -19
_diffrn_reflns_limit_l_max 22
_diffrn_reflns_limit_l_min -27
_diffrn_reflns_number 64454
_diffrn_reflns_theta_full 31.89
_diffrn_reflns_theta_max 31.89
_diffrn_reflns_theta_min 1.14
_exptl_absorpt_coefficient_mu 5.765
_exptl_absorpt_correction_T_max 0.8022
_exptl_absorpt_correction_T_min 0.3051
_exptl_absorpt_correction_type numerical
_exptl_absorpt_process_details 'SADABS (Sheldrick, 2008)'
_exptl_crystal_colour colourless
_exptl_crystal_density_diffrn 1.744
_exptl_crystal_density_method 'not measured'
_exptl_crystal_description plate
_exptl_crystal_F_000 1339
_exptl_crystal_size_max 0.27
_exptl_crystal_size_mid 0.14
_exptl_crystal_size_min 0.04
_refine_diff_density_max 1.631
_refine_diff_density_min -1.314
_refine_diff_density_rms 0.157
_refine_ls_extinction_method none
_refine_ls_goodness_of_fit_ref 1.002
_refine_ls_hydrogen_treatment constr
_refine_ls_matrix_type full
_refine_ls_number_parameters 628
_refine_ls_number_reflns 17923
_refine_ls_number_restraints 50
_refine_ls_restrained_S_all 1.008
_refine_ls_R_factor_all 0.0626
_refine_ls_R_factor_gt 0.0328
_refine_ls_shift/su_max 0.002
_refine_ls_shift/su_mean 0.000
_refine_ls_structure_factor_coef Fsqd
_refine_ls_weighting_details 'calc w=1/[\s^2^(Fo^2^)+(0.0234P)^2^+0.1300P] where P=(Fo^2^+2Fc^2^)/3'
_refine_ls_weighting_scheme calc
_refine_ls_wR_factor_gt 0.0538
_refine_ls_wR_factor_ref 0.0599
_reflns_number_gt 12988
_reflns_number_total 17923
_reflns_threshold_expression >2sigma(I)
_cod_data_source_file ic501470v_si_002.cif
_cod_data_source_block 3
_cod_original_cell_volume 2625.03(14)
_cod_database_code 4341861

loop_
_symmetry_equiv_pos_as_xyz
'x, y, z'
'-x, -y, -z'

loop_
_atom_site_label
_atom_site_type_symbol
_atom_site_fract_x
_atom_site_fract_y
_atom_site_fract_z
_atom_site_U_iso_or_equiv
_atom_site_adp_type
_atom_site_occupancy
_atom_site_symmetry_multiplicity
_atom_site_calc_flag
_atom_site_refinement_flags
C1 C 0.6252(3) 0.1300(3) 0.46123(18) 0.0205(7) Uani 1 1 d .
C2 C 0.6922(3) 0.1534(3) 0.41162(18) 0.0193(7) Uani 1 1 d .
C3 C 0.7706(3) 0.1789(3) 0.34900(17) 0.0191(7) Uani 1 1 d .
C4 C 0.8930(3) 0.0944(3) 0.31457(18) 0.0222(7) Uani 1 1 d .
H4 H 0.9242 0.0197 0.3320 0.027 Uiso 1 1 calc R
C5 C 0.9686(3) 0.1188(3) 0.25558(18) 0.0203(7) Uani 1 1 d .
H5 H 1.0510 0.0602 0.2325 0.024 Uiso 1 1 calc R
C6 C 0.9267(3) 0.2278(3) 0.22907(17) 0.0183(6) Uani 1 1 d .
C7 C 0.8026(3) 0.3101(3) 0.26167(19) 0.0260(8) Uani 1 1 d .
H7 H 0.7704 0.3841 0.2432 0.031 Uiso 1 1 calc R
C8 C 0.7267(3) 0.2854(3) 0.32018(19) 0.0271(8) Uani 1 1 d .
H8 H 0.6426 0.3425 0.3411 0.033 Uiso 1 1 calc R
C9 C 1.0140(3) 0.2578(3) 0.17317(17) 0.0190(6) Uani 1 1 d .
C10 C 1.1387(3) 0.2084(3) 0.17351(19) 0.0244(7) Uani 1 1 d .
H10 H 1.1691 0.1489 0.2053 0.029 Uiso 1 1 calc R
C11 C 1.2191(3) 0.2446(3) 0.12826(19) 0.0266(8) Uani 1 1 d .
H11 H 1.3038 0.2094 0.1296 0.032 Uiso 1 1 calc R
C12 C 1.1790(3) 0.3312(3) 0.08091(18) 0.0206(7) Uani 1 1 d .
C13 C 1.0559(3) 0.3784(3) 0.07891(19) 0.0265(8) Uani 1 1 d .
H13 H 1.0263 0.4369 0.0463 0.032 Uiso 1 1 calc R
C14 C 0.9746(3) 0.3417(3) 0.12387(19) 0.0253(7) Uani 1 1 d .
H14 H 0.8910 0.3746 0.1208 0.030 Uiso 1 1 calc R
C15 C 1.2655(3) 0.3739(3) 0.03635(18) 0.0223(7) Uani 1 1 d .
C16 C 1.3929(3) 0.2978(3) 0.00674(19) 0.0306(8) Uani 1 1 d .
H16 H 1.4238 0.2182 0.0139 0.037 Uiso 1 1 calc R
C17 C 1.4745(4) 0.3370(4) -0.0329(2) 0.0378(10) Uani 1 1 d .
H17 H 1.5609 0.2847 -0.0527 0.045 Uiso 1 1 calc R
C18 C 1.4294(4) 0.4528(4) -0.0435(2) 0.0389(10) Uani 1 1 d .
H18 H 1.4850 0.4798 -0.0711 0.047 Uiso 1 1 calc R
C19 C 1.3041(4) 0.5295(3) -0.0142(2) 0.0368(10) Uani 1 1 d .
H19 H 1.2738 0.6090 -0.0214 0.044 Uiso 1 1 calc R
C20 C 1.2230(4) 0.4899(3) 0.02579(19) 0.0281(8) Uani 1 1 d .
H20 H 1.1370 0.5428 0.0463 0.034 Uiso 1 1 calc R
C21 C 0.4094(3) -0.0344(2) 0.69326(17) 0.0153(6) Uani 1 1 d .
H21A H 0.3716 -0.0207 0.7481 0.018 Uiso 1 1 calc R
H21B H 0.3763 -0.0778 0.6730 0.018 Uiso 1 1 calc R
C22 C 0.2103(3) 0.1370(3) 0.64270(16) 0.0144(6) Uani 1 1 d .
H22A H 0.2099 0.0639 0.6343 0.017 Uiso 1 1 calc R
H22B H 0.1465 0.1765 0.6904 0.017 Uiso 1 1 calc R
C23 C 0.6031(3) -0.2500(3) 0.72002(18) 0.0198(7) Uani 1 1 d .
C24 C 0.5055(4) -0.2720(4) 0.7558(3) 0.0577(14) Uani 1 1 d .
H24 H 0.4220 -0.2174 0.7571 0.069 Uiso 1 1 calc R
C25 C 0.5294(5) -0.3735(4) 0.7899(3) 0.0749(18) Uani 1 1 d .
H25 H 0.4622 -0.3891 0.8132 0.090 Uiso 1 1 calc R
C26 C 0.6487(4) -0.4514(3) 0.7901(2) 0.0445(11) Uani 1 1 d .
H26 H 0.6648 -0.5213 0.8130 0.053 Uiso 1 1 calc R
C27 C 0.7429(4) -0.4279(3) 0.7577(2) 0.0347(9) Uani 1 1 d .
H27 H 0.8256 -0.4806 0.7591 0.042 Uiso 1 1 calc R
C28 C 0.7209(3) -0.3279(3) 0.7220(2) 0.0350(9) Uani 1 1 d .
H28 H 0.7889 -0.3134 0.6987 0.042 Uiso 1 1 calc R
C29 C 0.6208(3) -0.0367(3) 0.72265(17) 0.0169(6) Uani 1 1 d .
C30 C 0.7022(3) 0.0042(3) 0.68428(18) 0.0210(7) Uani 1 1 d .
H30 H 0.7416 -0.0174 0.6323 0.025 Uiso 1 1 calc R
C31 C 0.7265(3) 0.0761(3) 0.7207(2) 0.0262(8) Uani 1 1 d .
H31 H 0.7832 0.1025 0.6941 0.031 Uiso 1 1 calc R
C32 C 0.6678(3) 0.1093(3) 0.7963(2) 0.0286(8) Uani 1 1 d .
H32 H 0.6835 0.1593 0.8214 0.034 Uiso 1 1 calc R
C33 C 0.5863(3) 0.0695(3) 0.8348(2) 0.0275(8) Uani 1 1 d .
H33 H 0.5464 0.0922 0.8867 0.033 Uiso 1 1 calc R
C34 C 0.5618(3) -0.0032(3) 0.79900(18) 0.0214(7) Uani 1 1 d .
H34 H 0.5055 -0.0299 0.8260 0.026 Uiso 1 1 calc R
C35 C 0.3377(3) 0.2053(3) 0.72456(17) 0.0167(6) Uani 1 1 d .
C36 C 0.3989(3) 0.2721(3) 0.70948(19) 0.0229(7) Uani 1 1 d .
H36 H 0.4533 0.2649 0.6612 0.028 Uiso 1 1 calc R
C37 C 0.3804(3) 0.3494(3) 0.7651(2) 0.0281(8) Uani 1 1 d .
H37 H 0.4232 0.3939 0.7552 0.034 Uiso 1 1 calc R
C38 C 0.2996(3) 0.3611(3) 0.8348(2) 0.0303(8) Uani 1 1 d .
H38 H 0.2864 0.4144 0.8726 0.036 Uiso 1 1 calc R
C39 C 0.2376(3) 0.2961(3) 0.8501(2) 0.0284(8) Uani 1 1 d .
H39 H 0.1816 0.3051 0.8981 0.034 Uiso 1 1 calc R
C40 C 0.2574(3) 0.2173(3) 0.79494(18) 0.0217(7) Uani 1 1 d .
H40 H 0.2158 0.1718 0.8056 0.026 Uiso 1 1 calc R
C41 C 0.1270(3) 0.3711(3) 0.59563(17) 0.0169(6) Uani 1 1 d .
C42 C 0.1313(3) 0.4452(3) 0.54024(19) 0.0266(8) Uani 1 1 d .
H42 H 0.1571 0.4186 0.4890 0.032 Uiso 1 1 calc R
C43 C 0.0980(4) 0.5579(3) 0.5596(2) 0.0342(9) Uani 1 1 d .
H43 H 0.0989 0.6092 0.5218 0.041 Uiso 1 1 calc R
C44 C 0.0635(4) 0.5958(3) 0.6338(2) 0.0334(9) Uani 1 1 d .
H44 H 0.0414 0.6729 0.6470 0.040 Uiso 1 1 calc R
C45 C 0.0609(3) 0.5220(3) 0.6890(2) 0.0295(8) Uani 1 1 d .
H45 H 0.0378 0.5485 0.7400 0.035 Uiso 1 1 calc R
C46 C 0.0916(3) 0.4103(3) 0.67058(18) 0.0213(7) Uani 1 1 d .
H46 H 0.0885 0.3601 0.7088 0.026 Uiso 1 1 calc R
C47 C 0.0198(3) 0.2295(3) 0.56729(17) 0.0166(6) Uani 1 1 d .
C48 C -0.0930(3) 0.3042(3) 0.61770(18) 0.0245(7) Uani 1 1 d .
H48 H -0.0945 0.3536 0.6535 0.029 Uiso 1 1 calc R
C49 C -0.2025(3) 0.3060(3) 0.6153(2) 0.0314(8) Uani 1 1 d .
H49 H -0.2793 0.3566 0.6499 0.038 Uiso 1 1 calc R
C50 C -0.2019(3) 0.2351(3) 0.5632(2) 0.0278(8) Uani 1 1 d .
H50 H -0.2778 0.2382 0.5611 0.033 Uiso 1 1 calc R
C51 C -0.0896(3) 0.1599(3) 0.5143(2) 0.0296(8) Uani 1 1 d .
H51 H -0.0882 0.1097 0.4790 0.036 Uiso 1 1 calc R
C52 C 0.0210(3) 0.1568(3) 0.5162(2) 0.0254(8) Uani 1 1 d .
H52 H 0.0978 0.1047 0.4823 0.030 Uiso 1 1 calc R
C53 C 0.1664(4) 0.8999(4) 0.9253(3) 0.0551(12) Uani 1 1 d .
H53A H 0.2114 0.8451 0.8808 0.083 Uiso 1 1 calc R
H53B H 0.0807 0.9517 0.9232 0.083 Uiso 1 1 calc R
H53C H 0.1642 0.8579 0.9703 0.083 Uiso 1 1 calc R
C54 C 0.2327(4) 0.9695(4) 0.9277(3) 0.0475(11) Uani 1 1 d .
C55 C 0.1824(5) 1.0562(4) 0.9900(3) 0.0691(15) Uani 1 1 d .
H55A H 0.2353 1.0934 0.9840 0.104 Uiso 1 1 calc R
H55B H 0.1810 1.0193 1.0372 0.104 Uiso 1 1 calc R
H55C H 0.0971 1.1140 0.9907 0.104 Uiso 1 1 calc R
F3 F 0.22817(18) 0.70604(17) 0.13478(12) 0.0372(5) Uani 1 1 d .
F1 F 0.0654(2) 0.76731(18) 0.08484(11) 0.0380(5) Uani 1 1 d .
F2 F 0.11530(19) 0.89513(17) 0.12261(11) 0.0324(5) Uani 1 1 d .
F6 F -0.06186(18) 0.88968(17) 0.18711(12) 0.0335(5) Uani 1 1 d .
F5 F 0.05066(19) 0.70051(17) 0.19963(12) 0.0342(5) Uani 1 1 d .
F4 F 0.0994(2) 0.82888(18) 0.23751(11) 0.0349(5) Uani 1 1 d .
P1 P 0.57815(7) -0.11977(7) 0.67363(4) 0.01536(16) Uani 1 1 d .
P2 P 0.36437(7) 0.10364(7) 0.65229(4) 0.01432(16) Uani 1 1 d .
P3 P 0.16577(7) 0.22629(7) 0.56738(4) 0.01498(16) Uani 1 1 d .
P4 P 0.08358(8) 0.79745(7) 0.16056(5) 0.02138(18) Uani 1 1 d .
Au1 Au 0.686702(11) -0.158022(10) 0.547856(6) 0.01626(3) Uani 1 1 d .
Au2 Au 0.504368(10) 0.104987(10) 0.544830(6) 0.01548(3) Uani 1 1 d .
O1 O 0.3227(3) 0.9523(3) 0.87672(18) 0.0680(10) Uani 1 1 d .
O2 O 0.4919(7) 0.5600(6) 0.3935(5) 0.0890(15) Uani 0.50 1 d PDU
C57 C 0.4307(5) 0.4584(5) 0.4988(3) 0.0890(15) Uani 0.50 1 d PDU
H20A H 0.3843 0.4468 0.4683 0.133 Uiso 0.50 1 calc PR
H20B H 0.3722 0.5034 0.5458 0.133 Uiso 0.50 1 calc PR
H20C H 0.4919 0.3836 0.5098 0.133 Uiso 0.50 1 calc PR
C56 C 0.4990(9) 0.5235(9) 0.4557(6) 0.0890(15) Uani 0.50 1 d PDU
C58 C 0.4307(5) 0.4584(5) 0.4988(3) 0.0890(15) Uani 0.50 1 d PD
H20D H 0.3566 0.4564 0.5319 0.133 Uiso 0.50 1 calc PR
H20E H 0.4843 0.3853 0.4680 0.133 Uiso 0.50 1 calc PR
H20F H 0.4045 0.5215 0.4664 0.133 Uiso 0.50 1 calc PR

loop_
_atom_site_aniso_label
_atom_site_aniso_U_11
_atom_site_aniso_U_22
_atom_site_aniso_U_33
_atom_site_aniso_U_23
_atom_site_aniso_U_13
_atom_site_aniso_U_12
C1 0.0237(17) 0.0229(17) 0.0187(16) 0.0040(13) -0.0073(14) -0.0135(14)
C2 0.0198(16) 0.0186(16) 0.0209(17) -0.0013(13) -0.0050(13) -0.0103(13)
C3 0.0214(17) 0.0238(17) 0.0165(16) 0.0001(13) -0.0027(13) -0.0153(14)
C4 0.0242(18) 0.0173(16) 0.0246(17) 0.0005(13) -0.0022(14) -0.0115(14)
C5 0.0183(16) 0.0184(16) 0.0215(17) -0.0017(13) -0.0010(13) -0.0085(13)
C6 0.0215(17) 0.0208(16) 0.0140(15) -0.0012(12) -0.0028(13) -0.0120(14)
C7 0.0210(17) 0.0221(17) 0.0315(19) 0.0085(14) -0.0028(15) -0.0104(14)
C8 0.0201(17) 0.0268(18) 0.0295(19) 0.0037(15) 0.0013(15) -0.0117(15)
C9 0.0201(16) 0.0196(16) 0.0177(16) 0.0001(12) -0.0023(13) -0.0111(13)
C10 0.0203(17) 0.0197(17) 0.0267(18) 0.0070(14) -0.0028(14) -0.0069(14)
C11 0.0196(17) 0.0299(19) 0.0291(19) 0.0065(15) -0.0053(15) -0.0119(15)
C12 0.0227(17) 0.0222(17) 0.0174(16) -0.0002(13) -0.0024(13) -0.0124(14)
C13 0.030(2) 0.0306(19) 0.0209(17) 0.0104(14) -0.0075(15) -0.0170(16)
C14 0.0180(17) 0.0311(19) 0.0251(18) 0.0079(15) -0.0048(14) -0.0116(15)
C15 0.0277(18) 0.0301(18) 0.0156(16) 0.0039(13) -0.0028(14) -0.0208(16)
C16 0.032(2) 0.042(2) 0.0229(18) 0.0003(16) -0.0015(16) -0.0247(18)
C17 0.038(2) 0.060(3) 0.026(2) -0.0024(19) -0.0002(17) -0.036(2)
C18 0.053(3) 0.065(3) 0.0216(19) -0.0043(19) 0.0003(18) -0.050(2)
C19 0.059(3) 0.041(2) 0.027(2) 0.0009(17) -0.0064(19) -0.040(2)
C20 0.039(2) 0.033(2) 0.0185(17) 0.0022(15) -0.0047(16) -0.0243(17)
C21 0.0158(15) 0.0160(15) 0.0157(15) 0.0023(12) -0.0066(12) -0.0078(12)
C22 0.0138(14) 0.0171(15) 0.0143(14) 0.0023(12) -0.0027(12) -0.0098(12)
C23 0.0196(16) 0.0205(16) 0.0191(16) 0.0059(13) -0.0076(13) -0.0086(13)
C24 0.029(2) 0.047(3) 0.092(4) 0.042(3) -0.019(2) -0.017(2)
C25 0.043(3) 0.057(3) 0.118(5) 0.057(3) -0.019(3) -0.025(2)
C26 0.032(2) 0.029(2) 0.056(3) 0.0242(19) -0.008(2) -0.0059(18)
C27 0.030(2) 0.0210(18) 0.051(3) 0.0085(17) -0.0227(19) -0.0050(16)
C28 0.026(2) 0.027(2) 0.056(3) 0.0111(18) -0.0189(19) -0.0129(16)
C29 0.0138(15) 0.0195(16) 0.0170(15) 0.0019(12) -0.0067(12) -0.0064(13)
C30 0.0229(17) 0.0258(17) 0.0167(16) 0.0043(13) -0.0079(14) -0.0123(14)
C31 0.0236(18) 0.0302(19) 0.031(2) 0.0047(15) -0.0106(16) -0.0162(15)
C32 0.0266(19) 0.0257(19) 0.038(2) -0.0020(16) -0.0153(17) -0.0120(16)
C33 0.0200(18) 0.036(2) 0.0225(18) -0.0040(15) -0.0039(15) -0.0101(16)
C34 0.0187(16) 0.0286(18) 0.0198(17) 0.0037(14) -0.0081(13) -0.0120(14)
C35 0.0142(15) 0.0178(15) 0.0182(16) -0.0001(12) -0.0082(13) -0.0056(12)
C36 0.0245(18) 0.0211(17) 0.0263(18) 0.0055(14) -0.0103(15) -0.0120(14)
C37 0.031(2) 0.0208(17) 0.040(2) 0.0022(16) -0.0170(17) -0.0143(15)
C38 0.031(2) 0.0219(18) 0.035(2) -0.0083(15) -0.0159(17) -0.0051(16)
C39 0.030(2) 0.0247(18) 0.0239(18) -0.0048(15) -0.0073(16) -0.0074(16)
C40 0.0219(17) 0.0238(17) 0.0196(17) 0.0004(13) -0.0065(14) -0.0105(14)
C41 0.0155(15) 0.0170(15) 0.0189(16) 0.0051(12) -0.0071(13) -0.0074(13)
C42 0.034(2) 0.0259(18) 0.0234(18) 0.0081(14) -0.0135(16) -0.0151(15)
C43 0.051(2) 0.0237(19) 0.039(2) 0.0174(16) -0.025(2) -0.0223(18)
C44 0.041(2) 0.0206(18) 0.043(2) 0.0058(16) -0.0185(19) -0.0144(17)
C45 0.034(2) 0.0219(18) 0.029(2) -0.0025(15) -0.0100(17) -0.0093(16)
C46 0.0237(17) 0.0164(16) 0.0234(17) 0.0027(13) -0.0060(14) -0.0096(14)
C47 0.0174(16) 0.0158(15) 0.0167(15) 0.0075(12) -0.0075(13) -0.0071(13)
C48 0.0185(17) 0.036(2) 0.0188(17) -0.0032(14) -0.0033(14) -0.0134(15)
C49 0.0160(17) 0.045(2) 0.029(2) 0.0025(17) -0.0025(15) -0.0125(16)
C50 0.0232(18) 0.0314(19) 0.038(2) 0.0121(16) -0.0168(16) -0.0166(16)
C51 0.032(2) 0.0283(19) 0.038(2) 0.0032(16) -0.0158(17) -0.0189(17)
C52 0.0236(18) 0.0190(17) 0.034(2) -0.0024(14) -0.0079(15) -0.0097(14)
C53 0.062(3) 0.063(3) 0.047(3) 0.012(2) -0.007(2) -0.040(3)
C54 0.048(3) 0.055(3) 0.042(3) 0.021(2) -0.010(2) -0.028(2)
C55 0.098(4) 0.069(4) 0.057(3) 0.013(3) -0.013(3) -0.057(3)
F3 0.0242(11) 0.0319(12) 0.0460(14) 0.0063(10) -0.0041(10) -0.0090(9)
F1 0.0526(14) 0.0424(13) 0.0261(11) 0.0027(10) -0.0147(11) -0.0260(11)
F2 0.0378(12) 0.0326(11) 0.0330(12) 0.0123(9) -0.0087(10) -0.0233(10)
F6 0.0232(11) 0.0337(12) 0.0384(13) 0.0028(10) -0.0032(9) -0.0123(9)
F5 0.0394(13) 0.0300(11) 0.0384(13) 0.0115(9) -0.0076(10) -0.0231(10)
F4 0.0461(13) 0.0420(13) 0.0263(11) 0.0070(9) -0.0163(10) -0.0256(11)
P1 0.0153(4) 0.0175(4) 0.0133(4) 0.0039(3) -0.0048(3) -0.0076(3)
P2 0.0145(4) 0.0159(4) 0.0135(4) 0.0027(3) -0.0043(3) -0.0079(3)
P3 0.0145(4) 0.0160(4) 0.0142(4) 0.0026(3) -0.0041(3) -0.0072(3)
P4 0.0237(5) 0.0235(4) 0.0197(4) 0.0053(3) -0.0053(4) -0.0141(4)
Au1 0.01540(6) 0.01921(6) 0.01295(6) 0.00219(5) -0.00346(5) -0.00753(5)
Au2 0.01512(6) 0.01818(6) 0.01439(6) 0.00345(5) -0.00362(5) -0.00933(5)
O1 0.060(2) 0.098(3) 0.047(2) 0.0068(19) 0.0057(17) -0.050(2)
O2 0.060(3) 0.067(3) 0.114(4) 0.000(3) -0.008(2) -0.016(2)
C57 0.060(3) 0.067(3) 0.114(4) 0.000(3) -0.008(2) -0.016(2)
C56 0.060(3) 0.067(3) 0.114(4) 0.000(3) -0.008(2) -0.016(2)
C58 0.060(3) 0.067(3) 0.114(4) 0.000(3) -0.008(2) -0.016(2)

loop_
_atom_type_symbol
_atom_type_description
_atom_type_scat_dispersion_real
_atom_type_scat_dispersion_imag
_atom_type_scat_source
C C 0.0033 0.0016 'International Tables Vol C Tables 4.2.6.8 and 6.1.1.4'
H H 0.0000 0.0000 'International Tables Vol C Tables 4.2.6.8 and 6.1.1.4'
F F 0.0171 0.0103 'International Tables Vol C Tables 4.2.6.8 and 6.1.1.4'
P P 0.1023 0.0942 'International Tables Vol C Tables 4.2.6.8 and 6.1.1.4'
Au Au -2.0133 8.8022 'International Tables Vol C Tables 4.2.6.8 and 6.1.1.4'
O O 0.0106 0.0060 'International Tables Vol C Tables 4.2.6.8 and 6.1.1.4'

loop_
_geom_angle_atom_site_label_1
_geom_angle_atom_site_label_2
_geom_angle_atom_site_label_3
_geom_angle
_geom_angle_site_symmetry_1
_geom_angle_site_symmetry_3
C2 C1 Au2 175.3(3) . .
C1 C2 C3 176.7(3) . .
C8 C3 C4 118.2(3) . .
C8 C3 C2 121.4(3) . .
C4 C3 C2 120.4(3) . .
C5 C4 C3 120.5(3) . .
C5 C4 H4 119.7 . .
C3 C4 H4 119.7 . .
C4 C5 C6 121.3(3) . .
C4 C5 H5 119.3 . .
C6 C5 H5 119.3 . .
C5 C6 C7 117.7(3) . .
C5 C6 C9 120.7(3) . .
C7 C6 C9 121.3(3) . .
C8 C7 C6 120.9(3) . .
C8 C7 H7 119.5 . .
C6 C7 H7 119.5 . .
C7 C8 C3 121.2(3) . .
C7 C8 H8 119.4 . .
C3 C8 H8 119.4 . .
C14 C9 C10 117.5(3) . .
C14 C9 C6 122.7(3) . .
C10 C9 C6 119.5(3) . .
C11 C10 C9 121.0(3) . .
C11 C10 H10 119.5 . .
C9 C10 H10 119.5 . .
C10 C11 C12 121.6(3) . .
C10 C11 H11 119.2 . .
C12 C11 H11 119.2 . .
C13 C12 C11 117.6(3) . .
C13 C12 C15 121.9(3) . .
C11 C12 C15 120.4(3) . .
C12 C13 C14 121.2(3) . .
C12 C13 H13 119.4 . .
C14 C13 H13 119.4 . .
C9 C14 C13 121.1(3) . .
C9 C14 H14 119.5 . .
C13 C14 H14 119.5 . .
C20 C15 C16 118.5(3) . .
C20 C15 C12 121.1(3) . .
C16 C15 C12 120.4(3) . .
C17 C16 C15 120.9(4) . .
C17 C16 H16 119.6 . .
C15 C16 H16 119.6 . .
C18 C17 C16 119.5(4) . .
C18 C17 H17 120.3 . .
C16 C17 H17 120.3 . .
C19 C18 C17 120.6(3) . .
C19 C18 H18 119.7 . .
C17 C18 H18 119.7 . .
C18 C19 C20 119.7(4) . .
C18 C19 H19 120.2 . .
C20 C19 H19 120.2 . .
C19 C20 C15 120.9(4) . .
C19 C20 H20 119.5 . .
C15 C20 H20 119.5 . .
P1 C21 P2 111.85(15) . .
P1 C21 H21A 109.2 . .
P2 C21 H21A 109.2 . .
P1 C21 H21B 109.2 . .
P2 C21 H21B 109.2 . .
H21A C21 H21B 107.9 . .
P3 C22 P2 114.58(15) . .
P3 C22 H22A 108.6 . .
P2 C22 H22A 108.6 . .
P3 C22 H22B 108.6 . .
P2 C22 H22B 108.6 . .
H22A C22 H22B 107.6 . .
C28 C23 C24 118.3(3) . .
C28 C23 P1 119.5(3) . .
C24 C23 P1 122.2(3) . .
C23 C24 C25 120.1(4) . .
C23 C24 H24 120.0 . .
C25 C24 H24 120.0 . .
C26 C25 C24 120.6(4) . .
C26 C25 H25 119.7 . .
C24 C25 H25 119.7 . .
C27 C26 C25 119.3(4) . .
C27 C26 H26 120.4 . .
C25 C26 H26 120.4 . .
C26 C27 C28 120.8(3) . .
C26 C27 H27 119.6 . .
C28 C27 H27 119.6 . .
C23 C28 C27 120.9(3) . .
C23 C28 H28 119.6 . .
C27 C28 H28 119.6 . .
C30 C29 C34 119.2(3) . .
C30 C29 P1 120.9(2) . .
C34 C29 P1 119.6(2) . .
C31 C30 C29 120.9(3) . .
C31 C30 H30 119.6 . .
C29 C30 H30 119.6 . .
C30 C31 C32 119.8(3) . .
C30 C31 H31 120.1 . .
C32 C31 H31 120.1 . .
C33 C32 C31 119.7(3) . .
C33 C32 H32 120.1 . .
C31 C32 H32 120.1 . .
C32 C33 C34 121.0(3) . .
C32 C33 H33 119.5 . .
C34 C33 H33 119.5 . .
C33 C34 C29 119.4(3) . .
C33 C34 H34 120.3 . .
C29 C34 H34 120.3 . .
C40 C35 C36 119.6(3) . .
C40 C35 P2 120.7(2) . .
C36 C35 P2 119.7(2) . .
C37 C36 C35 120.1(3) . .
C37 C36 H36 119.9 . .
C35 C36 H36 120.0 . .
C38 C37 C36 119.7(3) . .
C38 C37 H37 120.1 . .
C36 C37 H37 120.1 . .
C37 C38 C39 120.6(3) . .
C37 C38 H38 119.7 . .
C39 C38 H38 119.7 . .
C38 C39 C40 119.8(3) . .
C38 C39 H39 120.1 . .
C40 C39 H39 120.1 . .
C35 C40 C39 120.1(3) . .
C35 C40 H40 120.0 . .
C39 C40 H40 120.0 . .
C42 C41 C46 119.6(3) . .
C42 C41 P3 118.2(2) . .
C46 C41 P3 122.2(2) . .
C43 C42 C41 120.0(3) . .
C43 C42 H42 120.0 . .
C41 C42 H42 120.0 . .
C44 C43 C42 119.9(3) . .
C44 C43 H43 120.0 . .
C42 C43 H43 120.0 . .
C43 C44 C45 120.2(3) . .
C43 C44 H44 119.9 . .
C45 C44 H44 119.9 . .
C44 C45 C46 120.4(3) . .
C44 C45 H45 119.8 . .
C46 C45 H45 119.8 . .
C45 C46 C41 119.7(3) . .
C45 C46 H46 120.1 . .
C41 C46 H46 120.1 . .
C52 C47 C48 119.6(3) . .
C52 C47 P3 119.4(2) . .
C48 C47 P3 121.0(2) . .
C49 C48 C47 119.6(3) . .
C49 C48 H48 120.2 . .
C47 C48 H48 120.2 . .
C48 C49 C50 120.9(3) . .
C48 C49 H49 119.6 . .
C50 C49 H49 119.6 . .
C51 C50 C49 119.2(3) . .
C51 C50 H50 120.4 . .
C49 C50 H50 120.4 . .
C50 C51 C52 120.5(3) . .
C50 C51 H51 119.7 . .
C52 C51 H51 119.7 . .
C47 C52 C51 120.1(3) . .
C47 C52 H52 119.9 . .
C51 C52 H52 119.9 . .
C54 C53 H53A 109.5 . .
C54 C53 H53B 109.5 . .
H53A C53 H53B 109.5 . .
C54 C53 H53C 109.5 . .
H53A C53 H53C 109.5 . .
H53B C53 H53C 109.5 . .
O1 C54 C55 123.3(4) . .
O1 C54 C53 117.7(4) . .
C55 C54 C53 118.9(4) . .
C54 C55 H55A 109.5 . .
C54 C55 H55B 109.5 . .
H55A C55 H55B 109.5 . .
C54 C55 H55C 109.5 . .
H55A C55 H55C 109.5 . .
H55B C55 H55C 109.5 . .
C29 P1 C23 108.50(15) . .
C29 P1 C21 103.59(14) . .
C23 P1 C21 105.05(14) . .
C29 P1 Au1 111.86(10) . .
C23 P1 Au1 112.11(11) . .
C21 P1 Au1 115.09(10) . .
C35 P2 C21 106.07(14) . .
C35 P2 C22 106.83(14) . .
C21 P2 C22 101.22(13) . .
C35 P2 Au2 110.97(10) . .
C21 P2 Au2 115.51(10) . .
C22 P2 Au2 115.30(10) . .
C41 P3 C22 107.82(14) . .
C41 P3 C47 106.68(14) . .
C22 P3 C47 103.12(13) . .
C41 P3 Au1 112.44(10) . 2_656
C22 P3 Au1 114.17(10) . 2_656
C47 P3 Au1 111.93(10) . 2_656
F1 P4 F3 90.60(12) . .
F1 P4 F2 90.44(11) . .
F3 P4 F2 90.01(11) . .
F1 P4 F4 179.02(12) . .
F3 P4 F4 90.35(12) . .
F2 P4 F4 89.82(11) . .
F1 P4 F6 89.84(12) . .
F3 P4 F6 179.56(13) . .
F2 P4 F6 90.00(11) . .
F4 P4 F6 89.22(12) . .
F1 P4 F5 90.12(11) . .
F3 P4 F5 90.48(11) . .
F2 P4 F5 179.25(13) . .
F4 P4 F5 89.61(11) . .
F6 P4 F5 89.50(11) . .
P3 Au1 P1 166.49(3) 2_656 .
P3 Au1 Au2 83.94(2) 2_656 2_656
P1 Au1 Au2 108.19(2) . 2_656
P3 Au1 Au2 109.18(2) 2_656 .
P1 Au1 Au2 81.97(2) . .
Au2 Au1 Au2 65.158(5) 2_656 .
C1 Au2 P2 169.41(9) . .
C1 Au2 Au1 93.76(9) . 2_656
P2 Au2 Au1 91.44(2) . 2_656
C1 Au2 Au1 94.60(9) . .
P2 Au2 Au1 91.57(2) . .
Au1 Au2 Au1 114.842(5) 2_656 .
C1 Au2 Au2 97.78(9) . 2_656
P2 Au2 Au2 92.80(2) . 2_656
Au1 Au2 Au2 57.684(4) 2_656 2_656
Au1 Au2 Au2 57.158(5) . 2_656
C56 C57 H20A 109.5 . .
C56 C57 H20B 109.5 . .
H20A C57 H20B 109.5 . .
C56 C57 H20C 109.5 . .
H20A C57 H20C 109.5 . .
H20B C57 H20C 109.5 . .
O2 C56 C58 124.8(7) . 2_666
O2 C56 C57 125.1(7) . .
C58 C56 C57 110.0(8) 2_666 .

loop_
_geom_bond_atom_site_label_1
_geom_bond_atom_site_label_2
_geom_bond_distance
_geom_bond_site_symmetry_2
C1 C2 1.205(4) .
C1 Au2 1.995(3) .
C2 C3 1.447(4) .
C3 C8 1.385(5) .
C3 C4 1.402(4) .
C4 C5 1.379(4) .
C4 H4 0.9500 .
C5 C6 1.392(4) .
C5 H5 0.9500 .
C6 C7 1.399(4) .
C6 C9 1.481(4) .
C7 C8 1.378(4) .
C7 H7 0.9500 .
C8 H8 0.9500 .
C9 C14 1.389(4) .
C9 C10 1.392(4) .
C10 C11 1.383(4) .
C10 H10 0.9500 .
C11 C12 1.387(5) .
C11 H11 0.9500 .
C12 C13 1.383(5) .
C12 C15 1.493(4) .
C13 C14 1.393(4) .
C13 H13 0.9500 .
C14 H14 0.9500 .
C15 C20 1.388(5) .
C15 C16 1.399(5) .
C16 C17 1.384(5) .
C16 H16 0.9500 .
C17 C18 1.383(6) .
C17 H17 0.9500 .
C18 C19 1.382(6) .
C18 H18 0.9500 .
C19 C20 1.386(5) .
C19 H19 0.9500 .
C20 H20 0.9500 .
C21 P1 1.816(3) .
C21 P2 1.825(3) .
C21 H21A 0.9900 .
C21 H21B 0.9900 .
C22 P3 1.813(3) .
C22 P2 1.834(3) .
C22 H22A 0.9900 .
C22 H22B 0.9900 .
C23 C28 1.361(5) .
C23 C24 1.382(5) .
C23 P1 1.810(3) .
C24 C25 1.385(6) .
C24 H24 0.9500 .
C25 C26 1.366(6) .
C25 H25 0.9500 .
C26 C27 1.345(5) .
C26 H26 0.9500 .
C27 C28 1.385(5) .
C27 H27 0.9500 .
C28 H28 0.9500 .
C29 C30 1.391(4) .
C29 C34 1.401(4) .
C29 P1 1.806(3) .
C30 C31 1.384(4) .
C30 H30 0.9500 .
C31 C32 1.386(5) .
C31 H31 0.9500 .
C32 C33 1.383(5) .
C32 H32 0.9500 .
C33 C34 1.388(5) .
C33 H33 0.9500 .
C34 H34 0.9500 .
C35 C40 1.387(4) .
C35 C36 1.395(4) .
C35 P2 1.808(3) .
C36 C37 1.392(5) .
C36 H36 0.9500 .
C37 C38 1.380(5) .
C37 H37 0.9500 .
C38 C39 1.383(5) .
C38 H38 0.9500 .
C39 C40 1.393(4) .
C39 H39 0.9500 .
C40 H40 0.9500 .
C41 C42 1.389(4) .
C41 C46 1.394(4) .
C41 P3 1.809(3) .
C42 C43 1.385(5) .
C42 H42 0.9500 .
C43 C44 1.378(5) .
C43 H43 0.9500 .
C44 C45 1.379(5) .
C44 H44 0.9500 .
C45 C46 1.377(4) .
C45 H45 0.9500 .
C46 H46 0.9500 .
C47 C52 1.383(4) .
C47 C48 1.393(4) .
C47 P3 1.820(3) .
C48 C49 1.381(5) .
C48 H48 0.9500 .
C49 C50 1.383(5) .
C49 H49 0.9500 .
C50 C51 1.380(5) .
C50 H50 0.9500 .
C51 C52 1.385(5) .
C51 H51 0.9500 .
C52 H52 0.9500 .
C53 C54 1.514(6) .
C53 H53A 0.9800 .
C53 H53B 0.9800 .
C53 H53C 0.9800 .
C54 O1 1.200(5) .
C54 C55 1.460(6) .
C55 H55A 0.9800 .
C55 H55B 0.9800 .
C55 H55C 0.9800 .
F3 P4 1.591(2) .
F1 P4 1.589(2) .
F2 P4 1.598(2) .
F6 P4 1.602(2) .
F5 P4 1.603(2) .
F4 P4 1.602(2) .
P1 Au1 2.3163(8) .
P2 Au2 2.2872(8) .
P3 Au1 2.3156(8) 2_656
Au1 P3 2.3156(8) 2_656
Au1 Au2 3.12815(19) 2_656
Au1 Au2 3.1466(2) .
Au2 Au1 3.12815(18) 2_656
Au2 Au2 3.3787(2) 2_656
O2 C56 1.238(12) .
C57 C56 1.539(6) .
C57 H20A 0.9800 .
C57 H20B 0.9800 .
C57 H20C 0.9800 .
C56 C58 1.479(6) 2_666
